data_7002351
loop_
_publ_author_name
'Linti, Gerald'
'B\"uhler, Martina'
'Monakhov, Kirill Yu.'
'Zessin, Thomas'

_publ_section_title
;
 Synthesis and structure of Tri- and octaindium compounds
;
_journal_issue 38
_journal_name_full 'Dalton Transactions'
_journal_page_first 8071
_journal_page_last 8078
_journal_paper_doi 10.1039/b908450a
_journal_year 2009
_chemical_formula_sum 'C48 H57 In Si3'
_chemical_formula_weight 833.03
_chemical_name_systematic
;
?
;
_space_group_IT_number 2
_symmetry_cell_setting triclinic
_symmetry_space_group_name_Hall '-P 1'
_symmetry_space_group_name_H-M 'P -1'
_atom_sites_solution_hydrogens geom
_atom_sites_solution_primary direct
_atom_sites_solution_secondary difmap
_audit_creation_method SHELXL-97
_cell_angle_alpha 87.01(3)
_cell_angle_beta 86.06(3)
_cell_angle_gamma 78.24(3)
_cell_formula_units_Z 2
_cell_length_a 9.999(2)
_cell_length_b 11.893(2)
_cell_length_c 18.651(4)
_cell_measurement_reflns_used 5000
_cell_measurement_temperature 200(2)
_cell_measurement_theta_max 27
_cell_measurement_theta_min 2.5
_cell_volume 2164.6(8)
_computing_cell_refinement STOE
_computing_data_collection STOE
_computing_data_reduction 'STOE XRED'
_computing_molecular_graphics Diamond
_computing_publication_material 'SHELXTL 5.01'
_computing_structure_refinement 'SHELXL-97 (Sheldrick, 1997)'
_computing_structure_solution 'SHELXS-97 (Sheldrick, 1990)'
_diffrn_ambient_temperature 200(2)
_diffrn_measured_fraction_theta_full 0.930
_diffrn_measured_fraction_theta_max 0.930
_diffrn_measurement_device_type 'STOE IPDS I'
_diffrn_measurement_method 'image plate, 2 circle goniometer'
_diffrn_radiation_monochromator graphite
_diffrn_radiation_source 'fine-focus sealed tube'
_diffrn_radiation_type MoK\a
_diffrn_radiation_wavelength 0.71073
_diffrn_reflns_av_R_equivalents 0.0581
_diffrn_reflns_av_sigmaI/netI 0.0902
_diffrn_reflns_limit_h_max 12
_diffrn_reflns_limit_h_min -12
_diffrn_reflns_limit_k_max 15
_diffrn_reflns_limit_k_min -15
_diffrn_reflns_limit_l_max 24
_diffrn_reflns_limit_l_min -24
_diffrn_reflns_number 20226
_diffrn_reflns_theta_full 27.50
_diffrn_reflns_theta_max 27.50
_diffrn_reflns_theta_min 2.59
_exptl_absorpt_coefficient_mu 0.660
_exptl_absorpt_correction_T_max 0.8931
_exptl_absorpt_correction_T_min 0.8035
_exptl_absorpt_correction_type numerical
_exptl_absorpt_process_details '13 faces'
_exptl_crystal_colour yellow
_exptl_crystal_density_diffrn 1.278
_exptl_crystal_density_method 'not measured'
_exptl_crystal_description prism
_exptl_crystal_F_000 872
_exptl_crystal_size_max 0.42
_exptl_crystal_size_mid 0.23
_exptl_crystal_size_min 0.22
_refine_diff_density_max 0.637
_refine_diff_density_min -0.648
_refine_diff_density_rms 0.079
_refine_ls_extinction_method none
_refine_ls_goodness_of_fit_ref 0.834
_refine_ls_hydrogen_treatment constr
_refine_ls_matrix_type full
_refine_ls_number_parameters 478
_refine_ls_number_reflns 9234
_refine_ls_number_restraints 0
_refine_ls_restrained_S_all 0.834
_refine_ls_R_factor_all 0.0584
_refine_ls_R_factor_gt 0.0378
_refine_ls_shift/su_max 0.001
_refine_ls_shift/su_mean 0.000
_refine_ls_structure_factor_coef Fsqd
_refine_ls_weighting_details 'calc w=1/[\s^2^(Fo^2^)+(0.0348P)^2^+0.0000P] where P=(Fo^2^+2Fc^2^)/3'
_refine_ls_weighting_scheme calc
_refine_ls_wR_factor_gt 0.0788
_refine_ls_wR_factor_ref 0.0827
_reflns_number_gt 6542
_reflns_number_total 9234
_reflns_threshold_expression >2sigma(I)
_cod_data_source_file b908450a.txt
_cod_data_source_block km20abs_comp10
_cod_original_cell_volume 2164.8(8)
_cod_original_sg_symbol_H-M P-1
_cod_database_code 7002351

loop_
_symmetry_equiv_pos_as_xyz
'x, y, z'
'-x, -y, -z'

loop_
_atom_site_label
_atom_site_type_symbol
_atom_site_fract_x
_atom_site_fract_y
_atom_site_fract_z
_atom_site_U_iso_or_equiv
_atom_site_adp_type
_atom_site_occupancy
_atom_site_symmetry_multiplicity
_atom_site_calc_flag
_atom_site_refinement_flags
_atom_site_disorder_assembly
_atom_site_disorder_group
In1 In 0.66866(2) 0.71044(2) 0.739211(12) 0.02552(7) Uani 1 1 d . . .
Si1 Si 0.74311(9) 0.82185(8) 0.62614(5) 0.0317(2) Uani 1 1 d . . .
Si2 Si 0.55926(8) 0.81052(7) 0.85681(4) 0.02509(18) Uani 1 1 d . . .
Si3 Si 0.75317(8) 0.48624(7) 0.74181(5) 0.02677(18) Uani 1 1 d . . .
C1 C 0.6762(4) 0.9820(3) 0.6181(2) 0.0469(9) Uani 1 1 d . . .
C2 C 0.6985(6) 1.0388(4) 0.6852(3) 0.0813(16) Uani 1 1 d . . .
H2A H 0.6628 1.1217 0.6801 0.122 Uiso 1 1 calc R . .
H2B H 0.7966 1.0248 0.6928 0.122 Uiso 1 1 calc R . .
H2C H 0.6506 1.0068 0.7266 0.122 Uiso 1 1 calc R . .
C3 C 0.5233(5) 1.0052(4) 0.6056(3) 0.0703(14) Uani 1 1 d . . .
H3A H 0.4896 1.0880 0.5980 0.105 Uiso 1 1 calc R . .
H3B H 0.4737 0.9771 0.6477 0.105 Uiso 1 1 calc R . .
H3C H 0.5085 0.9653 0.5631 0.105 Uiso 1 1 calc R . .
C4 C 0.7503(5) 1.0340(4) 0.5548(3) 0.0725(14) Uani 1 1 d . . .
H4A H 0.7128 1.1167 0.5502 0.109 Uiso 1 1 calc R . .
H4B H 0.7376 0.9973 0.5106 0.109 Uiso 1 1 calc R . .
H4C H 0.8481 1.0215 0.5629 0.109 Uiso 1 1 calc R . .
C5 C 0.9329(3) 0.7957(3) 0.63547(18) 0.0361(8) Uani 1 1 d . . .
C6 C 1.0339(4) 0.7700(4) 0.5806(2) 0.0554(11) Uani 1 1 d . . .
H6A H 1.0080 0.7643 0.5331 0.066 Uiso 1 1 calc R . .
C7 C 1.1700(4) 0.7525(5) 0.5934(2) 0.0666(13) Uani 1 1 d . . .
H7A H 1.2366 0.7359 0.5545 0.080 Uiso 1 1 calc R . .
C8 C 1.2111(4) 0.7586(4) 0.6607(2) 0.0624(12) Uani 1 1 d . . .
H8A H 1.3058 0.7450 0.6692 0.075 Uiso 1 1 calc R . .
C9 C 1.1156(4) 0.7842(4) 0.7158(2) 0.0629(13) Uani 1 1 d . . .
H9A H 1.1430 0.7896 0.7630 0.076 Uiso 1 1 calc R . .
C10 C 0.9801(4) 0.8021(4) 0.70311(19) 0.0495(10) Uani 1 1 d . . .
H10A H 0.9148 0.8198 0.7424 0.059 Uiso 1 1 calc R . .
C11 C 0.6921(3) 0.7544(3) 0.54589(17) 0.0332(7) Uani 1 1 d . . .
C12 C 0.7547(4) 0.7573(4) 0.47784(19) 0.0500(10) Uani 1 1 d . . .
H12A H 0.8309 0.7937 0.4696 0.060 Uiso 1 1 calc R . .
C13 C 0.7079(4) 0.7078(4) 0.4211(2) 0.0604(12) Uani 1 1 d . . .
H13A H 0.7541 0.7094 0.3749 0.072 Uiso 1 1 calc R . .
C14 C 0.5977(4) 0.6574(4) 0.4302(2) 0.0584(11) Uani 1 1 d . . .
H14A H 0.5668 0.6233 0.3912 0.070 Uiso 1 1 calc R . .
C15 C 0.5321(4) 0.6565(4) 0.4969(2) 0.0547(11) Uani 1 1 d . . .
H15A H 0.4531 0.6235 0.5043 0.066 Uiso 1 1 calc R . .
C16 C 0.5799(4) 0.7029(3) 0.5527(2) 0.0449(9) Uani 1 1 d . . .
H16A H 0.5335 0.6997 0.5987 0.054 Uiso 1 1 calc R . .
C17 C 0.4983(3) 0.7108(3) 0.92937(17) 0.0306(7) Uani 1 1 d . . .
C18 C 0.4772(5) 0.7649(4) 1.0017(2) 0.0624(12) Uani 1 1 d . . .
H18A H 0.4477 0.7111 1.0380 0.094 Uiso 1 1 calc R . .
H18B H 0.4070 0.8355 0.9993 0.094 Uiso 1 1 calc R . .
H18C H 0.5633 0.7833 1.0148 0.094 Uiso 1 1 calc R . .
C19 C 0.6016(4) 0.5981(3) 0.9342(2) 0.0567(12) Uani 1 1 d . . .
H19A H 0.5652 0.5444 0.9681 0.085 Uiso 1 1 calc R . .
H19B H 0.6873 0.6121 0.9509 0.085 Uiso 1 1 calc R . .
H19C H 0.6190 0.5649 0.8866 0.085 Uiso 1 1 calc R . .
C20 C 0.3635(4) 0.6853(4) 0.9090(2) 0.0535(11) Uani 1 1 d . . .
H20A H 0.3304 0.6346 0.9462 0.080 Uiso 1 1 calc R . .
H20B H 0.3770 0.6474 0.8629 0.080 Uiso 1 1 calc R . .
H20C H 0.2960 0.7573 0.9047 0.080 Uiso 1 1 calc R . .
C21 C 0.4135(3) 0.9368(3) 0.84541(17) 0.0280(7) Uani 1 1 d . . .
C22 C 0.3672(3) 1.0134(3) 0.89955(19) 0.0365(8) Uani 1 1 d . . .
H22A H 0.4156 1.0060 0.9422 0.044 Uiso 1 1 calc R . .
C23 C 0.2532(3) 1.1000(3) 0.8935(2) 0.0441(9) Uani 1 1 d . . .
H23A H 0.2236 1.1507 0.9317 0.053 Uiso 1 1 calc R . .
C24 C 0.1835(4) 1.1126(3) 0.8327(2) 0.0489(10) Uani 1 1 d . . .
H24A H 0.1053 1.1727 0.8283 0.059 Uiso 1 1 calc R . .
C25 C 0.2249(4) 1.0399(4) 0.7781(2) 0.0501(10) Uani 1 1 d . . .
H25A H 0.1758 1.0488 0.7357 0.060 Uiso 1 1 calc R . .
C26 C 0.3397(3) 0.9523(3) 0.78453(19) 0.0390(8) Uani 1 1 d . . .
H26A H 0.3679 0.9019 0.7461 0.047 Uiso 1 1 calc R . .
C27 C 0.7141(3) 0.8622(3) 0.88397(15) 0.0272(6) Uani 1 1 d . . .
C28 C 0.8362(3) 0.7826(3) 0.89191(18) 0.0377(8) Uani 1 1 d . . .
H28A H 0.8370 0.7032 0.8877 0.045 Uiso 1 1 calc R . .
C29 C 0.9552(4) 0.8163(4) 0.90564(19) 0.0487(10) Uani 1 1 d . . .
H29A H 1.0366 0.7602 0.9114 0.058 Uiso 1 1 calc R . .
C30 C 0.9565(4) 0.9290(4) 0.9110(2) 0.0564(12) Uani 1 1 d . . .
H30A H 1.0390 0.9521 0.9203 0.068 Uiso 1 1 calc R . .
C31 C 0.8395(4) 1.0097(4) 0.9031(2) 0.0570(11) Uani 1 1 d . . .
H31A H 0.8405 1.0888 0.9071 0.068 Uiso 1 1 calc R . .
C32 C 0.7195(4) 0.9764(3) 0.88908(19) 0.0402(8) Uani 1 1 d . . .
H32A H 0.6391 1.0335 0.8829 0.048 Uiso 1 1 calc R . .
C33 C 0.8552(3) 0.4159(3) 0.65963(18) 0.0340(7) Uani 1 1 d . . .
C34 C 0.7578(4) 0.4059(4) 0.6021(2) 0.0610(12) Uani 1 1 d . . .
H34A H 0.8103 0.3721 0.5595 0.092 Uiso 1 1 calc R . .
H34B H 0.7057 0.4825 0.5891 0.092 Uiso 1 1 calc R . .
H34C H 0.6946 0.3568 0.6208 0.092 Uiso 1 1 calc R . .
C35 C 0.9302(4) 0.2945(3) 0.6801(2) 0.0484(9) Uani 1 1 d . . .
H35A H 0.9796 0.2583 0.6374 0.073 Uiso 1 1 calc R . .
H35B H 0.8637 0.2490 0.6997 0.073 Uiso 1 1 calc R . .
H35C H 0.9953 0.2983 0.7164 0.073 Uiso 1 1 calc R . .
C36 C 0.9571(4) 0.4861(4) 0.6300(2) 0.0536(10) Uani 1 1 d . . .
H36A H 1.0123 0.4467 0.5898 0.080 Uiso 1 1 calc R . .
H36B H 1.0169 0.4955 0.6677 0.080 Uiso 1 1 calc R . .
H36C H 0.9084 0.5618 0.6130 0.080 Uiso 1 1 calc R . .
C37 C 0.5918(3) 0.4275(3) 0.75655(17) 0.0299(7) Uani 1 1 d . . .
C38 C 0.5878(3) 0.3143(3) 0.77654(19) 0.0397(8) Uani 1 1 d . . .
H38A H 0.6706 0.2615 0.7851 0.048 Uiso 1 1 calc R . .
C39 C 0.4652(4) 0.2770(3) 0.7842(2) 0.0457(9) Uani 1 1 d . . .
H39A H 0.4645 0.1995 0.7992 0.055 Uiso 1 1 calc R . .
C40 C 0.3451(4) 0.3504(3) 0.7703(2) 0.0484(10) Uani 1 1 d . . .
H40A H 0.2612 0.3242 0.7758 0.058 Uiso 1 1 calc R . .
C41 C 0.3463(3) 0.4610(3) 0.7487(2) 0.0465(9) Uani 1 1 d . . .
H41A H 0.2634 0.5122 0.7380 0.056 Uiso 1 1 calc R . .
C42 C 0.4677(3) 0.4985(3) 0.74246(19) 0.0369(8) Uani 1 1 d . . .
H42A H 0.4666 0.5764 0.7279 0.044 Uiso 1 1 calc R . .
C43 C 0.8665(3) 0.4476(3) 0.81985(17) 0.0304(7) Uani 1 1 d . . .
C44 C 0.8441(4) 0.3693(3) 0.87471(19) 0.0433(9) Uani 1 1 d . . .
H44A H 0.7690 0.3318 0.8737 0.052 Uiso 1 1 calc R . .
C45 C 0.9294(4) 0.3453(4) 0.9307(2) 0.0512(10) Uani 1 1 d . . .
H45A H 0.9111 0.2923 0.9681 0.061 Uiso 1 1 calc R . .
C46 C 1.0370(4) 0.3945(4) 0.9337(2) 0.0545(11) Uani 1 1 d . . .
H46A H 1.0965 0.3743 0.9719 0.065 Uiso 1 1 calc R . .
C47 C 1.0617(4) 0.4741(4) 0.8818(2) 0.0518(10) Uani 1 1 d . . .
H47A H 1.1368 0.5112 0.8843 0.062 Uiso 1 1 calc R . .
C48 C 0.9756(3) 0.5002(3) 0.82525(19) 0.0404(8) Uani 1 1 d . . .
H48A H 0.9927 0.5560 0.7893 0.048 Uiso 1 1 calc R . .

loop_
_atom_site_aniso_label
_atom_site_aniso_U_11
_atom_site_aniso_U_22
_atom_site_aniso_U_33
_atom_site_aniso_U_23
_atom_site_aniso_U_13
_atom_site_aniso_U_12
In1 0.02753(11) 0.02657(12) 0.02290(11) -0.00148(9) -0.00043(7) -0.00666(8)
Si1 0.0399(5) 0.0306(5) 0.0242(4) -0.0001(4) 0.0020(4) -0.0074(4)
Si2 0.0283(4) 0.0246(4) 0.0229(4) -0.0020(4) 0.0009(3) -0.0069(3)
Si3 0.0270(4) 0.0256(4) 0.0277(4) -0.0018(4) -0.0019(3) -0.0048(3)
C1 0.069(2) 0.032(2) 0.036(2) 0.0048(17) 0.0060(17) -0.0084(17)
C2 0.137(5) 0.034(2) 0.067(3) -0.012(3) 0.004(3) -0.005(3)
C3 0.078(3) 0.053(3) 0.065(3) 0.010(2) 0.006(2) 0.017(2)
C4 0.099(4) 0.045(3) 0.066(3) 0.023(2) 0.016(3) -0.011(2)
C5 0.0456(19) 0.0350(19) 0.0310(17) 0.0017(16) -0.0023(14) -0.0162(15)
C6 0.046(2) 0.086(3) 0.0328(19) -0.007(2) 0.0000(16) -0.011(2)
C7 0.043(2) 0.102(4) 0.053(3) -0.008(3) 0.0052(19) -0.011(2)
C8 0.046(2) 0.083(3) 0.061(3) 0.000(3) -0.010(2) -0.018(2)
C9 0.062(3) 0.095(4) 0.042(2) 0.006(2) -0.0151(19) -0.037(2)
C10 0.057(2) 0.069(3) 0.0300(18) -0.0054(19) -0.0016(16) -0.031(2)
C11 0.0367(17) 0.0345(18) 0.0271(16) -0.0030(15) -0.0014(13) -0.0037(14)
C12 0.041(2) 0.078(3) 0.0328(19) -0.011(2) 0.0014(15) -0.0148(19)
C13 0.046(2) 0.097(4) 0.037(2) -0.023(2) -0.0020(17) -0.005(2)
C14 0.048(2) 0.068(3) 0.058(3) -0.028(2) -0.0171(19) 0.002(2)
C15 0.050(2) 0.062(3) 0.055(3) -0.001(2) -0.0130(19) -0.0146(19)
C16 0.045(2) 0.055(2) 0.0357(19) 0.0007(19) -0.0038(15) -0.0132(17)
C17 0.0353(16) 0.0288(17) 0.0281(16) -0.0022(14) 0.0037(12) -0.0085(13)
C18 0.106(3) 0.058(3) 0.0273(19) -0.005(2) 0.017(2) -0.034(2)
C19 0.051(2) 0.044(2) 0.064(3) 0.027(2) 0.0183(19) 0.0013(17)
C20 0.047(2) 0.059(3) 0.059(3) 0.011(2) 0.0017(18) -0.0241(18)
C21 0.0272(15) 0.0248(16) 0.0314(16) -0.0014(14) 0.0013(12) -0.0054(12)
C22 0.0360(17) 0.0342(19) 0.0382(18) -0.0007(16) -0.0009(14) -0.0053(14)
C23 0.0398(19) 0.034(2) 0.057(2) -0.0048(19) 0.0076(17) -0.0073(15)
C24 0.0325(18) 0.038(2) 0.071(3) 0.010(2) 0.0052(17) -0.0017(15)
C25 0.039(2) 0.057(3) 0.052(2) 0.010(2) -0.0108(17) -0.0072(17)
C26 0.0357(17) 0.044(2) 0.0364(18) -0.0016(17) -0.0029(14) -0.0050(15)
C27 0.0321(15) 0.0318(17) 0.0196(14) -0.0015(13) 0.0009(11) -0.0117(12)
C28 0.0366(18) 0.044(2) 0.0333(18) 0.0027(16) -0.0011(14) -0.0109(15)
C29 0.0345(18) 0.073(3) 0.039(2) 0.015(2) -0.0044(15) -0.0154(18)
C30 0.045(2) 0.088(3) 0.048(2) 0.004(2) -0.0070(17) -0.040(2)
C31 0.067(3) 0.051(3) 0.063(3) -0.002(2) -0.007(2) -0.034(2)
C32 0.0438(19) 0.037(2) 0.043(2) -0.0049(17) -0.0019(15) -0.0146(15)
C33 0.0340(16) 0.0312(18) 0.0356(18) -0.0069(15) 0.0005(13) -0.0028(13)
C34 0.059(2) 0.079(3) 0.040(2) -0.023(2) -0.0081(18) 0.006(2)
C35 0.052(2) 0.037(2) 0.051(2) -0.0101(19) 0.0094(17) 0.0037(16)
C36 0.060(2) 0.051(2) 0.048(2) -0.011(2) 0.0230(18) -0.0137(19)
C37 0.0344(16) 0.0272(16) 0.0294(16) -0.0062(14) -0.0006(12) -0.0083(13)
C38 0.0430(19) 0.0316(19) 0.044(2) -0.0036(17) 0.0008(15) -0.0073(14)
C39 0.053(2) 0.038(2) 0.050(2) -0.0050(19) 0.0065(17) -0.0209(17)
C40 0.041(2) 0.051(2) 0.059(2) -0.011(2) 0.0058(17) -0.0232(17)
C41 0.0321(18) 0.047(2) 0.060(2) -0.007(2) -0.0005(16) -0.0070(15)
C42 0.0369(18) 0.0331(19) 0.043(2) -0.0049(17) -0.0031(14) -0.0109(14)
C43 0.0292(15) 0.0297(17) 0.0295(16) -0.0025(14) -0.0035(12) 0.0015(12)
C44 0.046(2) 0.041(2) 0.040(2) 0.0031(18) -0.0056(15) -0.0017(16)
C45 0.056(2) 0.054(3) 0.037(2) 0.0019(19) -0.0076(17) 0.0048(19)
C46 0.055(2) 0.059(3) 0.040(2) -0.011(2) -0.0166(18) 0.017(2)
C47 0.0372(19) 0.066(3) 0.052(2) -0.022(2) -0.0072(17) -0.0033(18)
C48 0.0366(18) 0.047(2) 0.0376(19) -0.0073(18) -0.0036(14) -0.0067(15)

loop_
_atom_type_symbol
_atom_type_description
_atom_type_scat_dispersion_real
_atom_type_scat_dispersion_imag
_atom_type_scat_source
C C 0.0033 0.0016 'International Tables Vol C Tables 4.2.6.8 and 6.1.1.4'
H H 0.0000 0.0000 'International Tables Vol C Tables 4.2.6.8 and 6.1.1.4'
Si Si 0.0817 0.0704 'International Tables Vol C Tables 4.2.6.8 and 6.1.1.4'
In In -0.7276 1.3100 'International Tables Vol C Tables 4.2.6.8 and 6.1.1.4'

loop_
_geom_angle_atom_site_label_1
_geom_angle_atom_site_label_2
_geom_angle_atom_site_label_3
_geom_angle
_geom_angle_site_symmetry_1
_geom_angle_site_symmetry_3
_geom_angle_publ_flag
Si1 In1 Si2 123.14(3) . . ?
Si1 In1 Si3 116.35(4) . . ?
Si2 In1 Si3 119.39(4) . . ?
C5 Si1 C11 114.05(15) . . ?
C5 Si1 C1 108.35(17) . . ?
C11 Si1 C1 108.39(16) . . ?
C5 Si1 In1 100.45(10) . . ?
C11 Si1 In1 107.24(11) . . ?
C1 Si1 In1 118.44(12) . . ?
C21 Si2 C27 109.57(14) . . ?
C21 Si2 C17 106.59(14) . . ?
C27 Si2 C17 111.28(13) . . ?
C21 Si2 In1 116.32(11) . . ?
C27 Si2 In1 97.98(10) . . ?
C17 Si2 In1 114.89(11) . . ?
C37 Si3 C43 111.78(14) . . ?
C37 Si3 C33 108.13(15) . . ?
C43 Si3 C33 106.47(14) . . ?
C37 Si3 In1 104.51(10) . . ?
C43 Si3 In1 106.92(11) . . ?
C33 Si3 In1 119.12(11) . . ?
C2 C1 C4 108.4(4) . . ?
C2 C1 C3 109.6(4) . . ?
C4 C1 C3 108.8(3) . . ?
C2 C1 Si1 110.7(3) . . ?
C4 C1 Si1 110.1(3) . . ?
C3 C1 Si1 109.3(3) . . ?
C10 C5 C6 115.2(3) . . ?
C10 C5 Si1 118.4(3) . . ?
C6 C5 Si1 126.3(3) . . ?
C7 C6 C5 121.6(4) . . ?
C8 C7 C6 121.0(4) . . ?
C9 C8 C7 119.3(4) . . ?
C8 C9 C10 119.8(4) . . ?
C9 C10 C5 123.1(4) . . ?
C12 C11 C16 115.8(3) . . ?
C12 C11 Si1 124.8(3) . . ?
C16 C11 Si1 119.4(3) . . ?
C11 C12 C13 120.9(4) . . ?
C14 C13 C12 121.4(4) . . ?
C13 C14 C15 118.5(4) . . ?
C16 C15 C14 120.0(4) . . ?
C15 C16 C11 123.4(4) . . ?
C18 C17 C20 108.9(3) . . ?
C18 C17 C19 109.5(3) . . ?
C20 C17 C19 108.3(3) . . ?
C18 C17 Si2 111.4(2) . . ?
C20 C17 Si2 108.6(2) . . ?
C19 C17 Si2 110.0(2) . . ?
C26 C21 C22 116.4(3) . . ?
C26 C21 Si2 121.2(3) . . ?
C22 C21 Si2 122.2(2) . . ?
C23 C22 C21 122.1(3) . . ?
C24 C23 C22 119.8(4) . . ?
C25 C24 C23 120.3(3) . . ?
C24 C25 C26 119.7(4) . . ?
C21 C26 C25 121.7(4) . . ?
C32 C27 C28 116.7(3) . . ?
C32 C27 Si2 124.0(2) . . ?
C28 C27 Si2 118.9(3) . . ?
C29 C28 C27 121.6(4) . . ?
C30 C29 C28 120.1(4) . . ?
C29 C30 C31 120.1(3) . . ?
C30 C31 C32 120.1(4) . . ?
C27 C32 C31 121.4(4) . . ?
C36 C33 C34 109.6(3) . . ?
C36 C33 C35 109.6(3) . . ?
C34 C33 C35 107.6(3) . . ?
C36 C33 Si3 110.3(3) . . ?
C34 C33 Si3 109.5(2) . . ?
C35 C33 Si3 110.1(2) . . ?
C42 C37 C38 116.2(3) . . ?
C42 C37 Si3 119.1(2) . . ?
C38 C37 Si3 124.6(2) . . ?
C39 C38 C37 121.1(3) . . ?
C40 C39 C38 120.6(3) . . ?
C41 C40 C39 119.6(3) . . ?
C40 C41 C42 119.7(3) . . ?
C41 C42 C37 122.7(3) . . ?
C48 C43 C44 116.7(3) . . ?
C48 C43 Si3 120.1(2) . . ?
C44 C43 Si3 123.2(3) . . ?
C45 C44 C43 120.6(4) . . ?
C46 C45 C44 121.6(4) . . ?
C45 C46 C47 119.9(3) . . ?
C46 C47 C48 119.1(4) . . ?
C43 C48 C47 121.9(3) . . ?

loop_
_geom_bond_atom_site_label_1
_geom_bond_atom_site_label_2
_geom_bond_distance
_geom_bond_site_symmetry_2
_geom_bond_publ_flag
In1 Si1 2.5793(11) . ?
In1 Si2 2.6145(12) . ?
In1 Si3 2.6268(11) . ?
Si1 C5 1.878(3) . ?
Si1 C11 1.881(4) . ?
Si1 C1 1.888(4) . ?
Si2 C21 1.882(3) . ?
Si2 C27 1.887(3) . ?
Si2 C17 1.904(3) . ?
Si3 C37 1.883(3) . ?
Si3 C43 1.886(3) . ?
Si3 C33 1.914(3) . ?
C1 C2 1.503(6) . ?
C1 C4 1.522(5) . ?
C1 C3 1.530(6) . ?
C5 C10 1.388(5) . ?
C5 C6 1.388(5) . ?
C6 C7 1.369(5) . ?
C7 C8 1.359(6) . ?
C8 C9 1.356(6) . ?
C9 C10 1.364(5) . ?
C11 C12 1.378(5) . ?
C11 C16 1.380(5) . ?
C12 C13 1.389(6) . ?
C13 C14 1.356(6) . ?
C14 C15 1.366(6) . ?
C15 C16 1.360(6) . ?
C17 C18 1.508(5) . ?
C17 C20 1.518(5) . ?
C17 C19 1.519(5) . ?
C21 C26 1.381(4) . ?
C21 C22 1.387(5) . ?
C22 C23 1.378(5) . ?
C23 C24 1.358(6) . ?
C24 C25 1.358(6) . ?
C25 C26 1.391(5) . ?
C27 C32 1.379(5) . ?
C27 C28 1.395(4) . ?
C28 C29 1.374(5) . ?
C29 C30 1.353(6) . ?
C30 C31 1.365(6) . ?
C31 C32 1.382(5) . ?
C33 C36 1.504(5) . ?
C33 C34 1.523(5) . ?
C33 C35 1.527(5) . ?
C37 C42 1.384(4) . ?
C37 C38 1.386(5) . ?
C38 C39 1.383(5) . ?
C39 C40 1.364(5) . ?
C40 C41 1.358(5) . ?
C41 C42 1.373(5) . ?
C43 C48 1.376(5) . ?
C43 C44 1.386(5) . ?
C44 C45 1.375(5) . ?
C45 C46 1.331(6) . ?
C46 C47 1.364(6) . ?
C47 C48 1.390(5) . ?

loop_
_cod_related_entry_id
_cod_related_entry_database
_cod_related_entry_code
1 ChemSpider 30652631
